data_7015254
loop_
_publ_author_name
'Roggan, Stefan'
'Limberg, Christian'
'Knispel, Christina'
'Tilley, T. Don'

_publ_section_title
;
 Transition metal complexes of the novel hexadentate ligand
 1,4-bis(di(N-methylimidazol-2-yl)methyl)phthalazine.
;
_journal_issue 16
_journal_name_full 'Dalton transactions (Cambridge, England : 2003)'
_journal_page_first 4315
_journal_page_last 4323
_journal_paper_doi 10.1039/c0dt01406k
_journal_volume 40
_journal_year 2011
_chemical_formula_moiety 'C26 H26 Cl4 Mn2 N10, 2(C H4 O)'
_chemical_formula_sum 'C28 H34 Cl4 Mn2 N10 O2'
_chemical_formula_weight 794.33
_chemical_name_systematic
;
?
;
_space_group_IT_number 14
_symmetry_cell_setting monoclinic
_symmetry_Int_Tables_number 14
_symmetry_space_group_name_Hall '-P 2yn'
_symmetry_space_group_name_H-M 'P 1 21/n 1'
_atom_sites_solution_hydrogens geom
_atom_sites_solution_primary direct
_atom_sites_solution_secondary difmap
_audit_creation_method SHELXL-97
_cell_angle_alpha 90.00
_cell_angle_beta 104.000(4)
_cell_angle_gamma 90.00
_cell_formula_units_Z 4
_cell_length_a 13.1972(6)
_cell_length_b 16.7605(7)
_cell_length_c 15.8055(8)
_cell_measurement_reflns_used 18308
_cell_measurement_temperature 100(2)
_cell_measurement_theta_max 29.49
_cell_measurement_theta_min 3.36
_cell_volume 3392.2(3)
_computing_cell_refinement 'X-AREA (Stoe & Cie, 2002)'
_computing_data_collection 'X-AREA (Stoe & Cie, 2002)'
_computing_data_reduction 'X-RED (Stoe & Cie, 2002)'
_computing_publication_material 'SHELXL97 (Sheldrick, 1997)'
_computing_structure_refinement 'SHELXL-97 (Sheldrick, 1997)'
_computing_structure_solution 'SIR2004 (Burla et al., 2005)'
_diffrn_ambient_temperature 100(2)
_diffrn_detector_area_resol_mean 6.67
_diffrn_measured_fraction_theta_full 0.994
_diffrn_measured_fraction_theta_max 0.994
_diffrn_measurement_device_type 'Stoe IPDS-2t diffractometer'
_diffrn_measurement_method '\w-rotation,\w-incr.=1\%,217 exposures'
_diffrn_radiation_collimation '0.5 mm diameter monocapillary'
_diffrn_radiation_monochromator 'planar graphite'
_diffrn_radiation_source 'long fine focus sealed X-ray tube'
_diffrn_radiation_type MoK\a
_diffrn_radiation_wavelength 0.71073
_diffrn_reflns_av_R_equivalents 0.1548
_diffrn_reflns_av_sigmaI/netI 0.1606
_diffrn_reflns_limit_h_max 15
_diffrn_reflns_limit_h_min -15
_diffrn_reflns_limit_k_max 20
_diffrn_reflns_limit_k_min 0
_diffrn_reflns_limit_l_max 18
_diffrn_reflns_limit_l_min -18
_diffrn_reflns_number 6116
_diffrn_reflns_theta_full 25.25
_diffrn_reflns_theta_max 25.25
_diffrn_reflns_theta_min 3.41
_exptl_absorpt_coefficient_mu 1.103
_exptl_absorpt_correction_T_max 0.8095
_exptl_absorpt_correction_T_min 0.6922
_exptl_absorpt_correction_type numerical
_exptl_absorpt_process_details
;
The crystal faces were indexed by microscope on the diffractometer. After
that a numerical absorption correction basing on a Gaussian algorithsm
was applied, which is implemented in the X-RED program (Stoe, 2002).
;
_exptl_crystal_colour yellow
_exptl_crystal_density_diffrn 1.555
_exptl_crystal_density_meas ?
_exptl_crystal_density_method 'not measured'
_exptl_crystal_description block
_exptl_crystal_F_000 1624
_exptl_crystal_size_max 0.36
_exptl_crystal_size_mid 0.24
_exptl_crystal_size_min 0.20
_platon_squeeze_details
;
Before SQUEEZE two methanol molecules had been identified. One of these molecules
was gossly disordered and was excluded using the program SQUEEZE (Platon).
;
_refine_diff_density_max 0.477
_refine_diff_density_min -0.488
_refine_diff_density_rms 0.102
_refine_ls_extinction_method none
_refine_ls_goodness_of_fit_ref 0.963
_refine_ls_hydrogen_treatment constr
_refine_ls_matrix_type full
_refine_ls_number_parameters 396
_refine_ls_number_reflns 6116
_refine_ls_number_restraints 15
_refine_ls_restrained_S_all 0.963
_refine_ls_R_factor_all 0.1409
_refine_ls_R_factor_gt 0.0724
_refine_ls_shift/su_max 0.000
_refine_ls_shift/su_mean 0.000
_refine_ls_structure_factor_coef Fsqd
_refine_ls_weighting_details 'calc w=1/[\s^2^(Fo^2^)+(0.0270P)^2^+0.0000P] where P=(Fo^2^+2Fc^2^)/3'
_refine_ls_weighting_scheme calc
_refine_ls_wR_factor_gt 0.0968
_refine_ls_wR_factor_ref 0.1103
_reflns_number_gt 3497
_reflns_number_total 6116
_reflns_threshold_expression >2sigma(I)
_cod_data_source_file c0dt01406k.txt
_cod_data_source_block 1
_cod_depositor_comments
;
The following automatic conversions were performed:

'_exptl_crystal_density_meas' value 'none' was changed to '?' - the
value is perceived as not measured.

Automatic conversion script
Id: cif_fix_values 3008 2015-01-20 13:52:24Z robertas 
;
_cod_original_sg_symbol_H-M 'P 21/n'
_cod_database_code 7015254

loop_
_symmetry_equiv_pos_as_xyz
'x, y, z'
'-x+1/2, y+1/2, -z+1/2'
'-x, -y, -z'
'x-1/2, -y-1/2, z-1/2'

loop_
_atom_site_label
_atom_site_type_symbol
_atom_site_fract_x
_atom_site_fract_y
_atom_site_fract_z
_atom_site_U_iso_or_equiv
_atom_site_adp_type
_atom_site_occupancy
_atom_site_symmetry_multiplicity
_atom_site_calc_flag
_atom_site_refinement_flags
_atom_site_disorder_assembly
_atom_site_disorder_group
C1 C 0.3729(5) 0.3861(4) 0.2172(4) 0.0149(14) Uani 1 1 d . . .
C2 C 0.3818(5) 0.4676(4) 0.2480(4) 0.0133(14) Uani 1 1 d . . .
C3 C 0.3031(5) 0.5102(4) 0.2740(4) 0.0216(16) Uani 1 1 d . . .
H3 H 0.2368 0.4861 0.2692 0.026 Uiso 1 1 calc R . .
C4 C 0.3204(5) 0.5851(4) 0.3058(5) 0.0274(18) Uani 1 1 d . . .
H4 H 0.2665 0.6127 0.3241 0.033 Uiso 1 1 calc R . .
C5 C 0.4176(5) 0.6227(4) 0.3122(4) 0.0253(17) Uani 1 1 d . . .
H5 H 0.4283 0.6760 0.3331 0.030 Uiso 1 1 calc R . .
C6 C 0.4966(5) 0.5825(4) 0.2881(4) 0.0187(16) Uani 1 1 d . . .
H6 H 0.5623 0.6076 0.2930 0.022 Uiso 1 1 calc R . .
C7 C 0.4806(5) 0.5035(4) 0.2560(4) 0.0160(14) Uani 1 1 d . . .
C8 C 0.5588(5) 0.4569(4) 0.2321(3) 0.0132(14) Uani 1 1 d . . .
C9 C 0.2723(5) 0.3378(4) 0.2079(4) 0.0172(15) Uani 1 1 d . . .
H9 H 0.2160 0.3734 0.2187 0.021 Uiso 1 1 calc R . .
C10 C 0.2381(5) 0.3026(4) 0.1170(4) 0.0139(13) Uani 1 1 d . . .
C11 C 0.2372(5) 0.2310(4) 0.0036(4) 0.0225(16) Uani 1 1 d . . .
H11 H 0.2573 0.1930 -0.0339 0.027 Uiso 1 1 calc R . .
C12 C 0.1521(6) 0.2770(5) -0.0166(4) 0.035(2) Uani 1 1 d . . .
H12 H 0.1014 0.2777 -0.0707 0.042 Uiso 1 1 calc R . .
C13 C 0.0682(6) 0.3773(6) 0.0634(5) 0.056(3) Uani 1 1 d . . .
H13A H 0.0228 0.3510 0.0956 0.083 Uiso 1 1 calc R . .
H13B H 0.0272 0.3919 0.0051 0.083 Uiso 1 1 calc R . .
H13C H 0.0984 0.4255 0.0947 0.083 Uiso 1 1 calc R . .
C14 C 0.2948(5) 0.2740(4) 0.2758(4) 0.0171(15) Uani 1 1 d . . .
C15 C 0.3654(6) 0.1729(5) 0.3520(4) 0.031(2) Uani 1 1 d . . .
H15 H 0.4071 0.1270 0.3707 0.037 Uiso 1 1 calc R . .
C16 C 0.3016(7) 0.2069(5) 0.3952(4) 0.041(2) Uani 1 1 d . . .
H16 H 0.2897 0.1895 0.4492 0.050 Uiso 1 1 calc R . .
C17 C 0.1800(8) 0.3264(5) 0.3709(5) 0.053(3) Uani 1 1 d . . .
H17A H 0.2103 0.3800 0.3812 0.080 Uiso 1 1 calc R . .
H17B H 0.1623 0.3071 0.4241 0.080 Uiso 1 1 calc R . .
H17C H 0.1168 0.3285 0.3233 0.080 Uiso 1 1 calc R . .
C18 C 0.6665(5) 0.4888(4) 0.2296(4) 0.0112(13) Uani 1 1 d . . .
H18 H 0.6724 0.5454 0.2502 0.013 Uiso 1 1 calc R . .
C19 C 0.7531(5) 0.4411(4) 0.2862(4) 0.0124(13) Uani 1 1 d . . .
C20 C 0.8612(5) 0.3471(4) 0.3331(3) 0.0106(13) Uiso 1 1 d U . .
H20 H 0.8965 0.2973 0.3372 0.013 Uiso 1 1 calc R . .
C21 C 0.8876(5) 0.4073(4) 0.3901(4) 0.0176(15) Uani 1 1 d U . .
H21 H 0.9431 0.4076 0.4412 0.021 Uiso 1 1 calc R . .
C22 C 0.8187(5) 0.5452(4) 0.4022(4) 0.0185(15) Uani 1 1 d . . .
H22A H 0.8571 0.5839 0.3753 0.028 Uiso 1 1 calc R . .
H22B H 0.8526 0.5401 0.4643 0.028 Uiso 1 1 calc R . .
H22C H 0.7467 0.5636 0.3953 0.028 Uiso 1 1 calc R . .
C23 C 0.6687(5) 0.4871(4) 0.1347(4) 0.0134(14) Uani 1 1 d . . .
C24 C 0.6626(5) 0.4485(4) 0.0051(4) 0.0231(17) Uani 1 1 d . . .
H24 H 0.6644 0.4149 -0.0430 0.028 Uiso 1 1 calc R . .
C25 C 0.6450(6) 0.5281(4) -0.0007(4) 0.0269(18) Uani 1 1 d . . .
H25 H 0.6328 0.5601 -0.0518 0.032 Uiso 1 1 calc R . .
C26 C 0.6289(5) 0.6340(4) 0.1092(4) 0.0247(17) Uani 1 1 d . . .
H26A H 0.5614 0.6357 0.1248 0.037 Uiso 1 1 calc R . .
H26B H 0.6275 0.6708 0.0607 0.037 Uiso 1 1 calc R . .
H26C H 0.6844 0.6499 0.1596 0.037 Uiso 1 1 calc R . .
C27 C -0.0732(5) 0.4903(5) 0.1641(5) 0.040(2) Uani 1 1 d D . .
H27A H -0.0900 0.4374 0.1834 0.059 Uiso 1 1 d R A .
H27B H -0.0951 0.4934 0.1004 0.059 Uiso 1 1 d R . .
H27C H -0.1099 0.5312 0.1896 0.059 Uiso 1 1 d R . .
Cl1 Cl 0.41296(13) 0.06591(10) 0.12286(11) 0.0235(4) Uani 1 1 d . . .
Cl2 Cl 0.53569(12) 0.24559(10) 0.04200(9) 0.0150(3) Uani 1 1 d . . .
Cl3 Cl 0.62494(11) 0.19957(10) 0.25857(9) 0.0171(3) Uani 1 1 d . . .
Cl4 Cl 0.83173(13) 0.23858(10) 0.12178(10) 0.0219(4) Uani 1 1 d . . .
Mn1 Mn 0.44483(7) 0.20581(6) 0.16424(6) 0.0138(2) Uani 1 1 d . . .
Mn2 Mn 0.68150(7) 0.30282(6) 0.15656(5) 0.0114(2) Uani 1 1 d . . .
N1 N 0.4492(4) 0.3475(3) 0.1984(3) 0.0106(11) Uani 1 1 d . . .
N2 N 0.5442(4) 0.3823(3) 0.2051(3) 0.0117(11) Uani 1 1 d . . .
N3 N 0.2914(4) 0.2481(3) 0.0884(3) 0.0140(11) Uani 1 1 d . . .
N4 N 0.1511(4) 0.3235(4) 0.0557(3) 0.0284(16) Uani 1 1 d . . .
N5 N 0.3617(4) 0.2148(3) 0.2752(3) 0.0210(13) Uani 1 1 d . . .
N6 N 0.2560(5) 0.2722(4) 0.3473(3) 0.0312(16) Uani 1 1 d . . .
N7 N 0.7752(4) 0.3680(3) 0.2675(3) 0.0105(11) Uani 1 1 d U . .
N8 N 0.8185(4) 0.4687(3) 0.3601(3) 0.0127(12) Uani 1 1 d . . .
N9 N 0.6774(4) 0.4229(3) 0.0896(3) 0.0135(11) Uani 1 1 d . . .
N10 N 0.6485(4) 0.5530(3) 0.0829(3) 0.0171(13) Uani 1 1 d . . .
O1 O 0.0415(7) 0.4856(9) 0.2051(8) 0.021(4) Uiso 0.47(3) 1 d PDU A 1
H1 H 0.0513 0.5198 0.2431 0.025 Uiso 1 1 d R . .
O1S O 0.0279(8) 0.5195(8) 0.1764(8) 0.027(4) Uiso 0.53(3) 1 d PDU A 2

loop_
_atom_site_aniso_label
_atom_site_aniso_U_11
_atom_site_aniso_U_22
_atom_site_aniso_U_33
_atom_site_aniso_U_23
_atom_site_aniso_U_13
_atom_site_aniso_U_12
C1 0.014(4) 0.023(4) 0.007(3) 0.001(3) 0.001(3) 0.000(3)
C2 0.010(3) 0.016(4) 0.011(3) -0.002(2) -0.003(2) 0.000(3)
C3 0.012(4) 0.020(4) 0.031(4) -0.002(3) 0.002(3) 0.000(3)
C4 0.018(4) 0.030(5) 0.038(4) -0.001(3) 0.014(3) 0.015(3)
C5 0.025(4) 0.020(4) 0.033(4) -0.010(3) 0.010(3) 0.007(3)
C6 0.017(4) 0.021(4) 0.016(3) 0.004(3) 0.000(3) -0.002(3)
C7 0.011(3) 0.018(4) 0.017(3) 0.000(3) 0.000(3) 0.002(3)
C8 0.015(4) 0.015(4) 0.008(3) 0.001(2) 0.000(2) -0.005(3)
C9 0.012(4) 0.023(4) 0.016(3) -0.005(3) 0.004(3) -0.002(3)
C10 0.013(3) 0.015(3) 0.014(3) 0.000(3) 0.003(2) 0.002(3)
C11 0.024(4) 0.028(4) 0.014(3) -0.007(3) 0.001(3) -0.005(3)
C12 0.028(4) 0.060(6) 0.012(3) -0.006(3) -0.006(3) 0.018(4)
C13 0.034(5) 0.085(8) 0.037(5) -0.024(5) -0.013(4) 0.038(5)
C14 0.012(3) 0.032(4) 0.007(3) -0.004(3) 0.003(2) -0.010(3)
C15 0.026(4) 0.043(5) 0.020(4) 0.016(3) -0.004(3) -0.019(4)
C16 0.060(6) 0.056(5) 0.013(4) -0.001(4) 0.018(4) -0.023(5)
C17 0.081(7) 0.056(6) 0.042(5) -0.006(4) 0.053(5) -0.007(5)
C18 0.013(3) 0.010(3) 0.010(3) -0.006(2) 0.002(3) 0.002(3)
C19 0.008(3) 0.012(4) 0.017(3) 0.003(3) 0.002(3) 0.002(3)
C21 0.012(3) 0.016(4) 0.025(4) 0.008(3) 0.003(3) 0.001(3)
C22 0.017(4) 0.012(3) 0.020(3) -0.008(3) -0.007(3) 0.004(3)
C23 0.008(3) 0.018(4) 0.013(3) 0.007(3) 0.000(3) -0.003(3)
C24 0.018(4) 0.036(5) 0.015(3) 0.005(3) 0.005(3) -0.006(3)
C25 0.031(5) 0.025(5) 0.023(4) 0.013(3) 0.004(3) -0.001(3)
C26 0.022(4) 0.015(4) 0.030(4) 0.011(3) -0.008(3) 0.005(3)
C27 0.031(5) 0.045(5) 0.049(5) -0.021(4) 0.021(4) -0.015(4)
Cl1 0.0192(9) 0.0172(9) 0.0334(10) 0.0000(7) 0.0049(7) -0.0032(8)
Cl2 0.0157(8) 0.0181(9) 0.0100(7) 0.0012(6) 0.0009(6) 0.0005(7)
Cl3 0.0152(8) 0.0218(9) 0.0126(7) 0.0036(7) 0.0000(6) -0.0037(8)
Cl4 0.0211(9) 0.0245(10) 0.0212(8) -0.0009(7) 0.0076(7) 0.0074(8)
Mn1 0.0118(5) 0.0160(6) 0.0121(5) 0.0022(4) 0.0004(4) -0.0023(5)
Mn2 0.0124(5) 0.0116(5) 0.0103(4) 0.0003(4) 0.0027(4) -0.0001(5)
N1 0.011(3) 0.017(3) 0.005(2) 0.001(2) 0.003(2) -0.006(2)
N2 0.007(3) 0.017(3) 0.011(2) 0.002(2) 0.003(2) -0.001(2)
N3 0.016(3) 0.017(3) 0.009(2) -0.001(2) 0.002(2) -0.005(2)
N4 0.019(3) 0.040(4) 0.023(3) -0.006(3) -0.001(3) 0.010(3)
N5 0.020(3) 0.031(4) 0.008(2) 0.005(2) -0.004(2) -0.010(3)
N6 0.040(4) 0.037(4) 0.021(3) -0.002(3) 0.017(3) -0.018(3)
N7 0.011(3) 0.011(3) 0.009(2) 0.003(2) 0.001(2) 0.000(2)
N8 0.011(3) 0.012(3) 0.011(3) -0.002(2) -0.004(2) -0.004(2)
N9 0.014(3) 0.016(3) 0.014(2) 0.000(2) 0.011(2) -0.003(3)
N10 0.012(3) 0.013(3) 0.021(3) 0.009(2) -0.005(2) -0.001(2)

loop_
_atom_type_symbol
_atom_type_description
_atom_type_scat_dispersion_real
_atom_type_scat_dispersion_imag
_atom_type_scat_source
C C 0.0033 0.0016 'International Tables Vol C Tables 4.2.6.8 and 6.1.1.4'
H H 0.0000 0.0000 'International Tables Vol C Tables 4.2.6.8 and 6.1.1.4'
Cl Cl 0.1484 0.1585 'International Tables Vol C Tables 4.2.6.8 and 6.1.1.4'
Mn Mn 0.3368 0.7283 'International Tables Vol C Tables 4.2.6.8 and 6.1.1.4'
N N 0.0061 0.0033 'International Tables Vol C Tables 4.2.6.8 and 6.1.1.4'
O O 0.0106 0.0060 'International Tables Vol C Tables 4.2.6.8 and 6.1.1.4'

loop_
_geom_angle_atom_site_label_1
_geom_angle_atom_site_label_2
_geom_angle_atom_site_label_3
_geom_angle
_geom_angle_site_symmetry_1
_geom_angle_site_symmetry_3
_geom_angle_publ_flag
N1 C1 C2 123.2(6) . . ?
N1 C1 C9 114.8(6) . . ?
C2 C1 C9 122.0(6) . . ?
C3 C2 C7 119.3(6) . . ?
C3 C2 C1 125.1(6) . . ?
C7 C2 C1 115.5(6) . . ?
C4 C3 C2 120.8(7) . . ?
C4 C3 H3 119.6 . . ?
C2 C3 H3 119.6 . . ?
C3 C4 C5 120.7(7) . . ?
C3 C4 H4 119.7 . . ?
C5 C4 H4 119.7 . . ?
C6 C5 C4 120.0(6) . . ?
C6 C5 H5 120.0 . . ?
C4 C5 H5 120.0 . . ?
C5 C6 C7 120.2(6) . . ?
C5 C6 H6 119.9 . . ?
C7 C6 H6 119.9 . . ?
C2 C7 C6 119.0(6) . . ?
C2 C7 C8 117.2(6) . . ?
C6 C7 C8 123.8(6) . . ?
N2 C8 C7 123.3(6) . . ?
N2 C8 C18 112.8(5) . . ?
C7 C8 C18 123.8(5) . . ?
C14 C9 C10 111.4(6) . . ?
C14 C9 C1 107.0(5) . . ?
C10 C9 C1 110.4(5) . . ?
C14 C9 H9 109.3 . . ?
C10 C9 H9 109.3 . . ?
C1 C9 H9 109.3 . . ?
N3 C10 N4 111.6(5) . . ?
N3 C10 C9 122.8(5) . . ?
N4 C10 C9 125.6(6) . . ?
C12 C11 N3 108.6(6) . . ?
C12 C11 H11 125.7 . . ?
N3 C11 H11 125.7 . . ?
C11 C12 N4 107.7(6) . . ?
C11 C12 H12 126.2 . . ?
N4 C12 H12 126.2 . . ?
N4 C13 H13A 109.5 . . ?
N4 C13 H13B 109.5 . . ?
H13A C13 H13B 109.5 . . ?
N4 C13 H13C 109.5 . . ?
H13A C13 H13C 109.5 . . ?
H13B C13 H13C 109.5 . . ?
N5 C14 N6 112.1(6) . . ?
N5 C14 C9 123.0(5) . . ?
N6 C14 C9 124.7(6) . . ?
C16 C15 N5 109.7(7) . . ?
C16 C15 H15 125.2 . . ?
N5 C15 H15 125.2 . . ?
C15 C16 N6 107.6(6) . . ?
C15 C16 H16 126.2 . . ?
N6 C16 H16 126.2 . . ?
N6 C17 H17A 109.5 . . ?
N6 C17 H17B 109.5 . . ?
H17A C17 H17B 109.5 . . ?
N6 C17 H17C 109.5 . . ?
H17A C17 H17C 109.5 . . ?
H17B C17 H17C 109.5 . . ?
C19 C18 C23 112.8(5) . . ?
C19 C18 C8 112.2(5) . . ?
C23 C18 C8 105.1(4) . . ?
C19 C18 H18 108.9 . . ?
C23 C18 H18 108.9 . . ?
C8 C18 H18 108.9 . . ?
N7 C19 N8 112.5(5) . . ?
N7 C19 C18 122.9(5) . . ?
N8 C19 C18 124.6(5) . . ?
C21 C20 N7 110.3(6) . . ?
C21 C20 H20 124.9 . . ?
N7 C20 H20 124.9 . . ?
C20 C21 N8 106.7(6) . . ?
C20 C21 H21 126.7 . . ?
N8 C21 H21 126.7 . . ?
N8 C22 H22A 109.5 . . ?
N8 C22 H22B 109.5 . . ?
H22A C22 H22B 109.5 . . ?
N8 C22 H22C 109.5 . . ?
H22A C22 H22C 109.5 . . ?
H22B C22 H22C 109.5 . . ?
N9 C23 N10 111.7(5) . . ?
N9 C23 C18 125.6(5) . . ?
N10 C23 C18 122.3(6) . . ?
C25 C24 N9 110.8(6) . . ?
C25 C24 H24 124.6 . . ?
N9 C24 H24 124.6 . . ?
C24 C25 N10 105.6(6) . . ?
C24 C25 H25 127.2 . . ?
N10 C25 H25 127.2 . . ?
N10 C26 H26A 109.5 . . ?
N10 C26 H26B 109.5 . . ?
H26A C26 H26B 109.5 . . ?
N10 C26 H26C 109.5 . . ?
H26A C26 H26C 109.5 . . ?
H26B C26 H26C 109.5 . . ?
O1S C27 H27A 123.8 . . ?
O1 C27 H27A 95.7 . . ?
O1S C27 H27B 99.2 . . ?
O1 C27 H27B 117.6 . . ?
H27A C27 H27B 109.5 . . ?
O1S C27 H27C 104.5 . . ?
O1 C27 H27C 114.1 . . ?
H27A C27 H27C 109.5 . . ?
H27B C27 H27C 109.5 . . ?
Mn2 Cl2 Mn1 88.43(5) . . ?
Mn1 Cl3 Mn2 88.65(5) . . ?
N3 Mn1 N5 81.24(18) . . ?
N3 Mn1 N1 77.07(18) . . ?
N5 Mn1 N1 75.84(18) . . ?
N3 Mn1 Cl1 94.99(15) . . ?
N5 Mn1 Cl1 100.67(15) . . ?
N1 Mn1 Cl1 171.67(13) . . ?
N3 Mn1 Cl3 163.57(15) . . ?
N5 Mn1 Cl3 96.29(13) . . ?
N1 Mn1 Cl3 86.56(12) . . ?
Cl1 Mn1 Cl3 101.42(7) . . ?
N3 Mn1 Cl2 92.39(13) . . ?
N5 Mn1 Cl2 161.33(16) . . ?
N1 Mn1 Cl2 85.65(12) . . ?
Cl1 Mn1 Cl2 97.35(6) . . ?
Cl3 Mn1 Cl2 84.85(5) . . ?
N7 Mn2 N9 82.86(18) . . ?
N7 Mn2 Cl4 93.94(14) . . ?
N9 Mn2 Cl4 102.49(14) . . ?
N7 Mn2 Cl2 164.88(14) . . ?
N9 Mn2 Cl2 94.32(14) . . ?
Cl4 Mn2 Cl2 101.16(6) . . ?
N7 Mn2 N2 78.44(17) . . ?
N9 Mn2 N2 74.58(18) . . ?
Cl4 Mn2 N2 172.07(13) . . ?
Cl2 Mn2 N2 86.49(12) . . ?
N7 Mn2 Cl3 91.53(13) . . ?
N9 Mn2 Cl3 154.61(14) . . ?
Cl4 Mn2 Cl3 102.59(6) . . ?
Cl2 Mn2 Cl3 84.67(5) . . ?
N2 Mn2 Cl3 80.05(12) . . ?
C1 N1 N2 121.4(5) . . ?
C1 N1 Mn1 124.3(4) . . ?
N2 N1 Mn1 114.0(4) . . ?
C8 N2 N1 119.4(5) . . ?
C8 N2 Mn2 122.7(4) . . ?
N1 N2 Mn2 117.8(4) . . ?
C10 N3 C11 106.5(5) . . ?
C10 N3 Mn1 122.7(4) . . ?
C11 N3 Mn1 130.5(4) . . ?
C10 N4 C12 105.6(6) . . ?
C10 N4 C13 128.8(6) . . ?
C12 N4 C13 125.4(6) . . ?
C14 N5 C15 104.7(6) . . ?
C14 N5 Mn1 119.9(4) . . ?
C15 N5 Mn1 135.4(5) . . ?
C14 N6 C16 105.9(6) . . ?
C14 N6 C17 128.4(6) . . ?
C16 N6 C17 125.7(6) . . ?
C19 N7 C20 104.7(5) . . ?
C19 N7 Mn2 122.4(4) . . ?
C20 N7 Mn2 132.8(4) . . ?
C19 N8 C21 105.8(5) . . ?
C19 N8 C22 129.0(5) . . ?
C21 N8 C22 125.2(5) . . ?
C23 N9 C24 105.2(5) . . ?
C23 N9 Mn2 118.1(4) . . ?
C24 N9 Mn2 135.6(4) . . ?
C23 N10 C25 106.6(5) . . ?
C23 N10 C26 127.3(5) . . ?
C25 N10 C26 126.0(5) . . ?
C27 O1 H1 104.2 . . ?
C27 O1S H1 100.7 . . ?

loop_
_geom_bond_atom_site_label_1
_geom_bond_atom_site_label_2
_geom_bond_distance
_geom_bond_site_symmetry_2
_geom_bond_publ_flag
C1 N1 1.291(8) . ?
C1 C2 1.445(8) . ?
C1 C9 1.531(9) . ?
C2 C3 1.401(9) . ?
C2 C7 1.414(9) . ?
C3 C4 1.351(9) . ?
C3 H3 0.9500 . ?
C4 C5 1.412(10) . ?
C4 H4 0.9500 . ?
C5 C6 1.371(9) . ?
C5 H5 0.9500 . ?
C6 C7 1.415(9) . ?
C6 H6 0.9500 . ?
C7 C8 1.416(9) . ?
C8 N2 1.321(7) . ?
C8 C18 1.527(8) . ?
C9 C14 1.493(9) . ?
C9 C10 1.517(8) . ?
C9 H9 1.0000 . ?
C10 N3 1.299(8) . ?
C10 N4 1.358(7) . ?
C11 C12 1.335(9) . ?
C11 N3 1.389(7) . ?
C11 H11 0.9500 . ?
C12 N4 1.385(8) . ?
C12 H12 0.9500 . ?
C13 N4 1.446(9) . ?
C13 H13A 0.9800 . ?
C13 H13B 0.9800 . ?
C13 H13C 0.9800 . ?
C14 N5 1.331(8) . ?
C14 N6 1.348(7) . ?
C15 C16 1.334(11) . ?
C15 N5 1.393(8) . ?
C15 H15 0.9500 . ?
C16 N6 1.383(10) . ?
C16 H16 0.9500 . ?
C17 N6 1.467(10) . ?
C17 H17A 0.9800 . ?
C17 H17B 0.9800 . ?
C17 H17C 0.9800 . ?
C18 C19 1.501(8) . ?
C18 C23 1.508(8) . ?
C18 H18 1.0000 . ?
C19 N7 1.311(8) . ?
C19 N8 1.354(7) . ?
C20 C21 1.340(8) . ?
C20 N7 1.384(7) . ?
C20 H20 0.9500 . ?
C21 N8 1.381(8) . ?
C21 H21 0.9500 . ?
C22 N8 1.445(7) . ?
C22 H22A 0.9800 . ?
C22 H22B 0.9800 . ?
C22 H22C 0.9800 . ?
C23 N9 1.310(8) . ?
C23 N10 1.363(7) . ?
C24 C25 1.353(9) . ?
C24 N9 1.373(7) . ?
C24 H24 0.9500 . ?
C25 N10 1.376(8) . ?
C25 H25 0.9500 . ?
C26 N10 1.461(8) . ?
C26 H26A 0.9800 . ?
C26 H26B 0.9800 . ?
C26 H26C 0.9800 . ?
C27 O1S 1.390(10) . ?
C27 O1 1.498(11) . ?
C27 H27A 0.9800 . ?
C27 H27B 0.9800 . ?
C27 H27C 0.9800 . ?
Cl1 Mn1 2.4432(19) . ?
Cl2 Mn2 2.4932(17) . ?
Cl2 Mn1 2.5954(17) . ?
Cl3 Mn1 2.4837(16) . ?
Cl3 Mn2 2.5949(17) . ?
Cl4 Mn2 2.4330(18) . ?
Mn1 N3 2.205(5) . ?
Mn1 N5 2.287(5) . ?
Mn1 N1 2.432(5) . ?
Mn2 N7 2.179(5) . ?
Mn2 N9 2.268(5) . ?
Mn2 N2 2.514(5) . ?
N1 N2 1.364(7) . ?
O1 H1 0.8168 . ?
O1S H1 1.0241 . ?

loop_
_geom_torsion_atom_site_label_1
_geom_torsion_atom_site_label_2
_geom_torsion_atom_site_label_3
_geom_torsion_atom_site_label_4
_geom_torsion
_geom_torsion_site_symmetry_1
_geom_torsion_site_symmetry_2
_geom_torsion_site_symmetry_3
_geom_torsion_site_symmetry_4
_geom_torsion_publ_flag
N1 C1 C2 C3 -176.0(6) . . . . ?
C9 C1 C2 C3 1.4(9) . . . . ?
N1 C1 C2 C7 0.5(8) . . . . ?
C9 C1 C2 C7 177.9(5) . . . . ?
C7 C2 C3 C4 0.5(10) . . . . ?
C1 C2 C3 C4 176.9(6) . . . . ?
C2 C3 C4 C5 1.2(10) . . . . ?
C3 C4 C5 C6 -1.8(10) . . . . ?
C4 C5 C6 C7 0.7(10) . . . . ?
C3 C2 C7 C6 -1.5(9) . . . . ?
C1 C2 C7 C6 -178.3(5) . . . . ?
C3 C2 C7 C8 177.6(6) . . . . ?
C1 C2 C7 C8 0.9(8) . . . . ?
C5 C6 C7 C2 0.9(9) . . . . ?
C5 C6 C7 C8 -178.2(6) . . . . ?
C2 C7 C8 N2 -1.6(8) . . . . ?
C6 C7 C8 N2 177.6(5) . . . . ?
C2 C7 C8 C18 174.8(5) . . . . ?
C6 C7 C8 C18 -6.1(9) . . . . ?
N1 C1 C9 C14 66.5(6) . . . . ?
C2 C1 C9 C14 -111.1(6) . . . . ?
N1 C1 C9 C10 -54.9(7) . . . . ?
C2 C1 C9 C10 127.5(6) . . . . ?
C14 C9 C10 N3 -52.1(8) . . . . ?
C1 C9 C10 N3 66.6(8) . . . . ?
C14 C9 C10 N4 128.6(7) . . . . ?
C1 C9 C10 N4 -112.7(7) . . . . ?
N3 C11 C12 N4 -0.4(8) . . . . ?
C10 C9 C14 N5 54.8(8) . . . . ?
C1 C9 C14 N5 -66.0(7) . . . . ?
C10 C9 C14 N6 -129.8(6) . . . . ?
C1 C9 C14 N6 109.4(7) . . . . ?
N5 C15 C16 N6 -0.5(8) . . . . ?
N2 C8 C18 C19 -60.0(6) . . . . ?
C7 C8 C18 C19 123.3(6) . . . . ?
N2 C8 C18 C23 63.0(6) . . . . ?
C7 C8 C18 C23 -113.7(6) . . . . ?
C23 C18 C19 N7 -48.6(8) . . . . ?
C8 C18 C19 N7 69.9(7) . . . . ?
C23 C18 C19 N8 129.6(6) . . . . ?
C8 C18 C19 N8 -111.9(6) . . . . ?
N7 C20 C21 N8 -1.0(7) . . . . ?
C19 C18 C23 N9 48.9(8) . . . . ?
C8 C18 C23 N9 -73.7(7) . . . . ?
C19 C18 C23 N10 -139.5(6) . . . . ?
C8 C18 C23 N10 97.9(6) . . . . ?
N9 C24 C25 N10 -0.2(8) . . . . ?
Mn2 Cl3 Mn1 N3 -54.3(5) . . . . ?
Mn2 Cl3 Mn1 N5 -134.64(15) . . . . ?
Mn2 Cl3 Mn1 N1 -59.31(12) . . . . ?
Mn2 Cl3 Mn1 Cl1 123.10(6) . . . . ?
Mn2 Cl3 Mn1 Cl2 26.62(6) . . . . ?
Mn2 Cl2 Mn1 N3 135.96(14) . . . . ?
Mn2 Cl2 Mn1 N5 66.6(4) . . . . ?
Mn2 Cl2 Mn1 N1 59.12(12) . . . . ?
Mn2 Cl2 Mn1 Cl1 -128.69(6) . . . . ?
Mn2 Cl2 Mn1 Cl3 -27.81(6) . . . . ?
Mn1 Cl2 Mn2 N7 -49.4(5) . . . . ?
Mn1 Cl2 Mn2 N9 -128.01(14) . . . . ?
Mn1 Cl2 Mn2 Cl4 128.33(6) . . . . ?
Mn1 Cl2 Mn2 N2 -53.79(12) . . . . ?
Mn1 Cl2 Mn2 Cl3 26.53(6) . . . . ?
Mn1 Cl3 Mn2 N7 137.52(14) . . . . ?
Mn1 Cl3 Mn2 N9 61.0(3) . . . . ?
Mn1 Cl3 Mn2 Cl4 -128.09(6) . . . . ?
Mn1 Cl3 Mn2 Cl2 -27.82(6) . . . . ?
Mn1 Cl3 Mn2 N2 59.54(12) . . . . ?
C2 C1 N1 N2 -1.3(8) . . . . ?
C9 C1 N1 N2 -178.9(5) . . . . ?
C2 C1 N1 Mn1 171.8(4) . . . . ?
C9 C1 N1 Mn1 -5.8(7) . . . . ?
N3 Mn1 N1 C1 44.4(4) . . . . ?
N5 Mn1 N1 C1 -39.6(4) . . . . ?
Cl3 Mn1 N1 C1 -137.0(4) . . . . ?
Cl2 Mn1 N1 C1 137.9(4) . . . . ?
N3 Mn1 N1 N2 -142.0(4) . . . . ?
N5 Mn1 N1 N2 134.0(4) . . . . ?
Cl3 Mn1 N1 N2 36.6(3) . . . . ?
Cl2 Mn1 N1 N2 -48.5(3) . . . . ?
C7 C8 N2 N1 0.8(8) . . . . ?
C18 C8 N2 N1 -175.9(4) . . . . ?
C7 C8 N2 Mn2 177.2(4) . . . . ?
C18 C8 N2 Mn2 0.5(6) . . . . ?
C1 N1 N2 C8 0.7(7) . . . . ?
Mn1 N1 N2 C8 -173.1(4) . . . . ?
C1 N1 N2 Mn2 -175.9(4) . . . . ?
Mn1 N1 N2 Mn2 10.3(4) . . . . ?
N7 Mn2 N2 C8 39.4(4) . . . . ?
N9 Mn2 N2 C8 -46.3(4) . . . . ?
Cl2 Mn2 N2 C8 -141.7(4) . . . . ?
Cl3 Mn2 N2 C8 133.1(4) . . . . ?
N7 Mn2 N2 N1 -144.1(4) . . . . ?
N9 Mn2 N2 N1 130.2(4) . . . . ?
Cl2 Mn2 N2 N1 34.7(3) . . . . ?
Cl3 Mn2 N2 N1 -50.5(3) . . . . ?
N4 C10 N3 C11 -0.3(7) . . . . ?
C9 C10 N3 C11 -179.7(6) . . . . ?
N4 C10 N3 Mn1 174.5(4) . . . . ?
C9 C10 N3 Mn1 -4.9(8) . . . . ?
C12 C11 N3 C10 0.4(8) . . . . ?
C12 C11 N3 Mn1 -173.8(5) . . . . ?
N5 Mn1 N3 C10 40.6(5) . . . . ?
N1 Mn1 N3 C10 -36.7(5) . . . . ?
Cl1 Mn1 N3 C10 140.7(5) . . . . ?
Cl3 Mn1 N3 C10 -41.8(8) . . . . ?
Cl2 Mn1 N3 C10 -121.7(5) . . . . ?
N5 Mn1 N3 C11 -145.9(6) . . . . ?
N1 Mn1 N3 C11 136.8(6) . . . . ?
Cl1 Mn1 N3 C11 -45.8(5) . . . . ?
Cl3 Mn1 N3 C11 131.6(5) . . . . ?
Cl2 Mn1 N3 C11 51.8(5) . . . . ?
N3 C10 N4 C12 0.1(8) . . . . ?
C9 C10 N4 C12 179.4(6) . . . . ?
N3 C10 N4 C13 175.3(8) . . . . ?
C9 C10 N4 C13 -5.4(12) . . . . ?
C11 C12 N4 C10 0.2(8) . . . . ?
C11 C12 N4 C13 -175.2(8) . . . . ?
N6 C14 N5 C15 -0.2(7) . . . . ?
C9 C14 N5 C15 175.7(5) . . . . ?
N6 C14 N5 Mn1 -177.6(4) . . . . ?
C9 C14 N5 Mn1 -1.7(8) . . . . ?
C16 C15 N5 C14 0.4(8) . . . . ?
C16 C15 N5 Mn1 177.2(5) . . . . ?
N3 Mn1 N5 C14 -37.1(5) . . . . ?
N1 Mn1 N5 C14 41.7(4) . . . . ?
Cl1 Mn1 N5 C14 -130.6(4) . . . . ?
Cl3 Mn1 N5 C14 126.5(4) . . . . ?
Cl2 Mn1 N5 C14 34.0(7) . . . . ?
N3 Mn1 N5 C15 146.5(6) . . . . ?
N1 Mn1 N5 C15 -134.8(6) . . . . ?
Cl1 Mn1 N5 C15 53.0(6) . . . . ?
Cl3 Mn1 N5 C15 -49.9(6) . . . . ?
Cl2 Mn1 N5 C15 -142.5(5) . . . . ?
N5 C14 N6 C16 -0.1(8) . . . . ?
C9 C14 N6 C16 -175.9(6) . . . . ?
N5 C14 N6 C17 -179.4(7) . . . . ?
C9 C14 N6 C17 4.8(11) . . . . ?
C15 C16 N6 C14 0.3(8) . . . . ?
C15 C16 N6 C17 179.7(7) . . . . ?
N8 C19 N7 C20 -0.7(7) . . . . ?
C18 C19 N7 C20 177.7(5) . . . . ?
N8 C19 N7 Mn2 177.0(4) . . . . ?
C18 C19 N7 Mn2 -4.6(8) . . . . ?
C21 C20 N7 C19 1.0(7) . . . . ?
C21 C20 N7 Mn2 -176.3(4) . . . . ?
N9 Mn2 N7 C19 40.2(5) . . . . ?
Cl4 Mn2 N7 C19 142.3(4) . . . . ?
Cl2 Mn2 N7 C19 -39.9(8) . . . . ?
N2 Mn2 N7 C19 -35.5(5) . . . . ?
Cl3 Mn2 N7 C19 -115.0(5) . . . . ?
N9 Mn2 N7 C20 -142.9(5) . . . . ?
Cl4 Mn2 N7 C20 -40.8(5) . . . . ?
Cl2 Mn2 N7 C20 137.0(5) . . . . ?
N2 Mn2 N7 C20 141.5(5) . . . . ?
Cl3 Mn2 N7 C20 62.0(5) . . . . ?
N7 C19 N8 C21 0.1(7) . . . . ?
C18 C19 N8 C21 -178.2(6) . . . . ?
N7 C19 N8 C22 -179.3(6) . . . . ?
C18 C19 N8 C22 2.4(10) . . . . ?
C20 C21 N8 C19 0.5(7) . . . . ?
C20 C21 N8 C22 180.0(6) . . . . ?
N10 C23 N9 C24 0.2(7) . . . . ?
C18 C23 N9 C24 172.6(6) . . . . ?
N10 C23 N9 Mn2 -169.1(4) . . . . ?
C18 C23 N9 Mn2 3.3(8) . . . . ?
C25 C24 N9 C23 0.0(8) . . . . ?
C25 C24 N9 Mn2 166.5(5) . . . . ?
N7 Mn2 N9 C23 -38.7(5) . . . . ?
Cl4 Mn2 N9 C23 -131.2(4) . . . . ?
Cl2 Mn2 N9 C23 126.3(5) . . . . ?
N2 Mn2 N9 C23 41.2(4) . . . . ?
Cl3 Mn2 N9 C23 39.7(7) . . . . ?
N7 Mn2 N9 C24 156.1(6) . . . . ?
Cl4 Mn2 N9 C24 63.6(6) . . . . ?
Cl2 Mn2 N9 C24 -38.9(6) . . . . ?
N2 Mn2 N9 C24 -124.0(6) . . . . ?
Cl3 Mn2 N9 C24 -125.5(5) . . . . ?
N9 C23 N10 C25 -0.3(7) . . . . ?
C18 C23 N10 C25 -173.0(6) . . . . ?
N9 C23 N10 C26 176.7(6) . . . . ?
C18 C23 N10 C26 4.0(9) . . . . ?
C24 C25 N10 C23 0.3(7) . . . . ?
C24 C25 N10 C26 -176.7(6) . . . . ?

loop_
_platon_squeeze_void_nr
_platon_squeeze_void_average_x
_platon_squeeze_void_average_y
_platon_squeeze_void_average_z
_platon_squeeze_void_volume
_platon_squeeze_void_count_electrons
1 0.000 0.000 0.000 142.0 6.5
2 0.500 0.500 0.500 141.9 6.3
